data_7118596
loop_
_publ_author_name
'Chen, Kai'
'Tang, Xiang-Ying'
'Shi, Min'

_publ_section_title
;
 Rh(ii)-Catalyzed formation of pyrrolo[2,3-b]quinolines from
 azide-methylenecyclopropanes and isonitriles.
;
_journal_issue 9
_journal_name_full 'Chemical communications (Cambridge, England)'
_journal_page_first 1967
_journal_page_last 1970
_journal_paper_doi 10.1039/c5cc09236a
_journal_volume 52
_journal_year 2016
_chemical_formula_sum 'C23 H19 N2'
_chemical_formula_weight 323.40
_chemical_name_systematic
; 
 ? 
;
_space_group_crystal_system triclinic
_space_group_IT_number 2
_space_group_name_Hall '-P 1'
_space_group_name_H-M_alt 'P -1'
_symmetry_space_group_name_Hall '-P 1'
_symmetry_space_group_name_H-M 'P -1'
_atom_sites_solution_hydrogens geom
_audit_creation_method SHELXL-2013
_audit_update_record
;
2014-05-21 deposited with the CCDC.
2015-12-03 downloaded from the CCDC.
;
_cell_angle_alpha 109.644(3)
_cell_angle_beta 97.810(3)
_cell_angle_gamma 90.942(3)
_cell_formula_units_Z 2
_cell_length_a 6.2745(8)
_cell_length_b 10.4378(12)
_cell_length_c 13.5235(16)
_cell_measurement_reflns_used 1056
_cell_measurement_temperature 293(2)
_cell_measurement_theta_max 50.554
_cell_measurement_theta_min 6.385
_cell_volume 824.56(17)
_computing_cell_refinement 'Bruker SMART'
_computing_data_collection 'Bruker SMART'
_computing_data_reduction 'Bruker SHELXTL'
_computing_molecular_graphics 'Bruker SHELXTL'
_computing_publication_material 'Bruker SHELXTL'
_computing_structure_refinement 'SHELXL-2013 (Sheldrick, 2013)'
_computing_structure_solution 'Bruker SHELXTL'
_diffrn_ambient_temperature 293(2)
_diffrn_measured_fraction_theta_full 0.995
_diffrn_measured_fraction_theta_max 0.995
_diffrn_measurement_device_type 'CCD area detector'
_diffrn_measurement_method 'phi and omega scans'
_diffrn_radiation_type MoK\a
_diffrn_radiation_wavelength 0.71073
_diffrn_reflns_av_R_equivalents 0.0233
_diffrn_reflns_av_unetI/netI 0.0462
_diffrn_reflns_laue_measured_fraction_full 0.995
_diffrn_reflns_laue_measured_fraction_max 0.995
_diffrn_reflns_limit_h_max 6
_diffrn_reflns_limit_h_min -7
_diffrn_reflns_limit_k_max 12
_diffrn_reflns_limit_k_min -10
_diffrn_reflns_limit_l_max 15
_diffrn_reflns_limit_l_min -16
_diffrn_reflns_number 4846
_diffrn_reflns_point_group_measured_fraction_full 0.995
_diffrn_reflns_point_group_measured_fraction_max 0.995
_diffrn_reflns_theta_full 25.242
_diffrn_reflns_theta_max 25.499
_diffrn_reflns_theta_min 1.617
_exptl_absorpt_coefficient_mu 0.077
_exptl_absorpt_correction_T_max 0.7457
_exptl_absorpt_correction_T_min 0.6561
_exptl_absorpt_correction_type multi-scan
_exptl_absorpt_process_details sadabs
_exptl_crystal_colour colorless
_exptl_crystal_density_diffrn 1.303
_exptl_crystal_description prismatic
_exptl_crystal_F_000 342
_exptl_crystal_size_max 0.157
_exptl_crystal_size_mid 0.121
_exptl_crystal_size_min 0.076
_refine_diff_density_max 0.147
_refine_diff_density_min -0.181
_refine_diff_density_rms 0.036
_refine_ls_extinction_method none
_refine_ls_goodness_of_fit_ref 1.038
_refine_ls_hydrogen_treatment constr
_refine_ls_matrix_type full
_refine_ls_number_parameters 226
_refine_ls_number_reflns 3064
_refine_ls_number_restraints 0
_refine_ls_restrained_S_all 1.038
_refine_ls_R_factor_all 0.0688
_refine_ls_R_factor_gt 0.0491
_refine_ls_shift/su_max 0.000
_refine_ls_shift/su_mean 0.000
_refine_ls_structure_factor_coef Fsqd
_refine_ls_weighting_details 'w=1/[\s^2^(Fo^2^)+(0.0588P)^2^+0.0777P] where P=(Fo^2^+2Fc^2^)/3'
_refine_ls_weighting_scheme calc
_refine_ls_wR_factor_gt 0.1168
_refine_ls_wR_factor_ref 0.1294
_reflns_Friedel_coverage 0.000
_reflns_number_gt 2271
_reflns_number_total 3064
_reflns_threshold_expression 'I > 2\s(I)'
_cod_data_source_file c5cc09236a2.cif
_cod_data_source_block cd214301
_cod_database_code 7118596
_shelx_space_group_comment
; 
The symmetry employed for this shelxl refinement is uniquely defined 
by the following loop, which should always be used as a source of 
symmetry information in preference to the above space-group names. 
They are only intended as comments. 
;
_shelxl_version_number 2013-4

loop_
_space_group_symop_operation_xyz
'x, y, z'
'-x, -y, -z'

loop_
_atom_site_label
_atom_site_type_symbol
_atom_site_fract_x
_atom_site_fract_y
_atom_site_fract_z
_atom_site_U_iso_or_equiv
_atom_site_adp_type
_atom_site_occupancy
_atom_site_site_symmetry_order
_atom_site_calc_flag
_atom_site_refinement_flags_posn
_atom_site_refinement_flags_adp
N1 N 0.6055(2) 0.53882(13) 0.14095(11) 0.0393(4) Uani 1 1 d . .
N2 N 0.3246(2) 0.53855(13) 0.24368(11) 0.0396(4) Uani 1 1 d . .
C1 C 0.7308(3) 0.63990(16) 0.11434(14) 0.0391(4) Uani 1 1 d . .
H1A H 0.7203 0.6157 0.0380 0.047 Uiso 1 1 calc R U
H1B H 0.8814 0.6451 0.1444 0.047 Uiso 1 1 calc R U
C2 C 0.6323(3) 0.77567(18) 0.16221(15) 0.0440(5) Uani 1 1 d . .
H2A H 0.7411 0.8442 0.2091 0.053 Uiso 1 1 calc R U
H2B H 0.5650 0.8082 0.1070 0.053 Uiso 1 1 calc R U
C3 C 0.4685(3) 0.74414(16) 0.22255(13) 0.0363(4) Uani 1 1 d . .
C4 C 0.4564(3) 0.60144(16) 0.20523(13) 0.0346(4) Uani 1 1 d . .
C5 C 0.3382(3) 0.82629(16) 0.28527(13) 0.0346(4) Uani 1 1 d . .
C6 C 0.1889(3) 0.76308(16) 0.32948(13) 0.0343(4) Uani 1 1 d . .
C7 C 0.1884(3) 0.62005(16) 0.30600(13) 0.0365(4) Uani 1 1 d . .
C8 C 0.0402(3) 0.55706(18) 0.34703(15) 0.0457(5) Uani 1 1 d . .
H8 H 0.0378 0.4632 0.3317 0.055 Uiso 1 1 calc R U
C9 C -0.1006(3) 0.63066(19) 0.40899(16) 0.0492(5) Uani 1 1 d . .
H9 H -0.1973 0.5868 0.4353 0.059 Uiso 1 1 calc R U
C10 C -0.0998(3) 0.77154(18) 0.43294(15) 0.0462(5) Uani 1 1 d . .
H10 H -0.1960 0.8215 0.4751 0.055 Uiso 1 1 calc R U
C11 C 0.0428(3) 0.83592(17) 0.39424(14) 0.0406(4) Uani 1 1 d . .
H11 H 0.0432 0.9300 0.4111 0.049 Uiso 1 1 calc R U
C12 C 0.3535(3) 0.97686(16) 0.30840(13) 0.0361(4) Uani 1 1 d . .
C13 C 0.5310(3) 1.05610(17) 0.37306(15) 0.0462(5) Uani 1 1 d . .
H13 H 0.6409 1.0151 0.4022 0.055 Uiso 1 1 calc R U
C14 C 0.5477(3) 1.19547(18) 0.39508(16) 0.0509(5) Uani 1 1 d . .
H14 H 0.6687 1.2473 0.4384 0.061 Uiso 1 1 calc R U
C15 C 0.3864(3) 1.25732(17) 0.35318(15) 0.0482(5) Uani 1 1 d . .
H15 H 0.3970 1.3512 0.3683 0.058 Uiso 1 1 calc R U
C16 C 0.2087(4) 1.18011(18) 0.28864(16) 0.0513(5) Uani 1 1 d . .
H16 H 0.0992 1.2218 0.2598 0.062 Uiso 1 1 calc R U
C17 C 0.1918(3) 1.04126(17) 0.26649(14) 0.0443(5) Uani 1 1 d . .
H17 H 0.0706 0.9900 0.2229 0.053 Uiso 1 1 calc R U
C18 C 0.6611(3) 0.40248(16) 0.11183(13) 0.0383(4) Uani 1 1 d . .
C19 C 0.5457(3) 0.30313(17) 0.13363(15) 0.0483(5) Uani 1 1 d . .
H19 H 0.4263 0.3258 0.1684 0.058 Uiso 1 1 calc R U
C20 C 0.6073(4) 0.17096(19) 0.10388(16) 0.0553(6) Uani 1 1 d . .
H20 H 0.5299 0.1058 0.1201 0.066 Uiso 1 1 calc R U
C21 C 0.7805(4) 0.13348(19) 0.05078(17) 0.0552(6) Uani 1 1 d . .
H21 H 0.8200 0.0439 0.0306 0.066 Uiso 1 1 calc R U
C22 C 0.8936(3) 0.2304(2) 0.02823(18) 0.0594(6) Uani 1 1 d . .
H22 H 1.0110 0.2064 -0.0078 0.071 Uiso 1 1 calc R U
C23 C 0.8360(3) 0.36373(19) 0.05826(17) 0.0526(5) Uani 1 1 d . .
H23 H 0.9155 0.4283 0.0424 0.063 Uiso 1 1 calc R U

loop_
_atom_site_aniso_label
_atom_site_aniso_U_11
_atom_site_aniso_U_22
_atom_site_aniso_U_33
_atom_site_aniso_U_23
_atom_site_aniso_U_13
_atom_site_aniso_U_12
N1 0.0465(9) 0.0301(7) 0.0435(8) 0.0113(6) 0.0164(7) 0.0051(7)
N2 0.0438(9) 0.0299(7) 0.0472(9) 0.0128(7) 0.0151(7) 0.0054(7)
C1 0.0395(10) 0.0392(9) 0.0408(10) 0.0149(8) 0.0103(8) 0.0022(8)
C2 0.0523(12) 0.0365(9) 0.0467(11) 0.0158(8) 0.0146(9) 0.0037(8)
C3 0.0416(10) 0.0313(9) 0.0365(9) 0.0126(7) 0.0052(8) 0.0022(8)
C4 0.0387(10) 0.0316(9) 0.0338(9) 0.0104(7) 0.0074(8) 0.0063(7)
C5 0.0403(10) 0.0299(8) 0.0333(9) 0.0111(7) 0.0041(8) 0.0043(7)
C6 0.0374(10) 0.0307(9) 0.0347(9) 0.0110(7) 0.0049(7) 0.0050(7)
C7 0.0403(10) 0.0320(9) 0.0381(9) 0.0122(7) 0.0084(8) 0.0057(8)
C8 0.0531(12) 0.0309(9) 0.0580(12) 0.0177(9) 0.0178(10) 0.0063(8)
C9 0.0502(12) 0.0449(11) 0.0608(12) 0.0230(10) 0.0233(10) 0.0070(9)
C10 0.0483(12) 0.0428(10) 0.0521(11) 0.0155(9) 0.0228(9) 0.0151(9)
C11 0.0472(11) 0.0313(9) 0.0432(10) 0.0111(8) 0.0102(8) 0.0087(8)
C12 0.0453(11) 0.0292(8) 0.0366(9) 0.0126(7) 0.0116(8) 0.0065(8)
C13 0.0488(12) 0.0366(10) 0.0519(11) 0.0161(9) 0.0003(9) 0.0050(9)
C14 0.0556(13) 0.0345(10) 0.0576(12) 0.0116(9) 0.0029(10) -0.0036(9)
C15 0.0696(14) 0.0261(9) 0.0518(12) 0.0150(8) 0.0152(10) 0.0045(9)
C16 0.0613(13) 0.0388(10) 0.0592(13) 0.0247(9) 0.0058(10) 0.0121(10)
C17 0.0478(11) 0.0376(10) 0.0467(11) 0.0157(8) 0.0006(9) 0.0030(9)
C18 0.0434(10) 0.0346(9) 0.0353(9) 0.0090(8) 0.0080(8) 0.0070(8)
C19 0.0611(13) 0.0351(10) 0.0536(12) 0.0143(9) 0.0264(10) 0.0125(9)
C20 0.0720(15) 0.0382(10) 0.0631(13) 0.0200(10) 0.0274(12) 0.0129(10)
C21 0.0624(14) 0.0381(10) 0.0646(13) 0.0134(10) 0.0172(11) 0.0186(10)
C22 0.0521(13) 0.0466(12) 0.0775(15) 0.0109(11) 0.0287(11) 0.0143(10)
C23 0.0520(12) 0.0412(11) 0.0669(14) 0.0153(10) 0.0243(11) 0.0063(9)

loop_
_atom_type_symbol
_atom_type_description
_atom_type_scat_dispersion_real
_atom_type_scat_dispersion_imag
_atom_type_scat_source
C C 0.0033 0.0016 'International Tables Vol C Tables 4.2.6.8 and 6.1.1.4'
H H 0.0000 0.0000 'International Tables Vol C Tables 4.2.6.8 and 6.1.1.4'
N N 0.0061 0.0033 'International Tables Vol C Tables 4.2.6.8 and 6.1.1.4'

loop_
_geom_angle_atom_site_label_1
_geom_angle_atom_site_label_2
_geom_angle_atom_site_label_3
_geom_angle
C4 N1 C18 128.54(14)
C4 N1 C1 110.66(13)
C18 N1 C1 120.35(14)
C4 N2 C7 115.64(14)
N1 C1 C2 105.79(14)
N1 C1 H1A 110.6
C2 C1 H1A 110.6
N1 C1 H1B 110.6
C2 C1 H1B 110.6
H1A C1 H1B 108.7
C3 C2 C1 104.21(13)
C3 C2 H2A 110.9
C1 C2 H2A 110.9
C3 C2 H2B 110.9
C1 C2 H2B 110.9
H2A C2 H2B 108.9
C5 C3 C4 119.61(16)
C5 C3 C2 130.90(15)
C4 C3 C2 109.47(15)
N2 C4 N1 124.89(14)
N2 C4 C3 125.53(15)
N1 C4 C3 109.58(15)
C3 C5 C6 117.49(15)
C3 C5 C12 120.82(15)
C6 C5 C12 121.69(15)
C11 C6 C7 118.48(16)
C11 C6 C5 123.28(15)
C7 C6 C5 118.23(15)
N2 C7 C8 117.89(15)
N2 C7 C6 123.47(16)
C8 C7 C6 118.64(16)
C9 C8 C7 121.38(16)
C9 C8 H8 119.3
C7 C8 H8 119.3
C8 C9 C10 120.23(17)
C8 C9 H9 119.9
C10 C9 H9 119.9
C11 C10 C9 119.79(17)
C11 C10 H10 120.1
C9 C10 H10 120.1
C10 C11 C6 121.48(16)
C10 C11 H11 119.3
C6 C11 H11 119.3
C13 C12 C17 118.07(16)
C13 C12 C5 120.32(16)
C17 C12 C5 121.61(16)
C12 C13 C14 121.02(18)
C12 C13 H13 119.5
C14 C13 H13 119.5
C15 C14 C13 120.10(19)
C15 C14 H14 120.0
C13 C14 H14 120.0
C14 C15 C16 119.68(16)
C14 C15 H15 120.2
C16 C15 H15 120.2
C15 C16 C17 120.32(18)
C15 C16 H16 119.8
C17 C16 H16 119.8
C16 C17 C12 120.81(18)
C16 C17 H17 119.6
C12 C17 H17 119.6
C19 C18 C23 117.96(16)
C19 C18 N1 122.42(16)
C23 C18 N1 119.62(16)
C20 C19 C18 120.23(18)
C20 C19 H19 119.9
C18 C19 H19 119.9
C21 C20 C19 121.41(19)
C21 C20 H20 119.3
C19 C20 H20 119.3
C22 C21 C20 118.65(18)
C22 C21 H21 120.7
C20 C21 H21 120.7
C21 C22 C23 120.90(19)
C21 C22 H22 119.6
C23 C22 H22 119.6
C22 C23 C18 120.84(19)
C22 C23 H23 119.6
C18 C23 H23 119.6

loop_
_geom_bond_atom_site_label_1
_geom_bond_atom_site_label_2
_geom_bond_distance
N1 C4 1.385(2)
N1 C18 1.407(2)
N1 C1 1.472(2)
N2 C4 1.309(2)
N2 C7 1.379(2)
C1 C2 1.527(2)
C1 H1A 0.9700
C1 H1B 0.9700
C2 C3 1.493(2)
C2 H2A 0.9700
C2 H2B 0.9700
C3 C5 1.358(2)
C3 C4 1.427(2)
C5 C6 1.438(2)
C5 C12 1.494(2)
C6 C11 1.407(2)
C6 C7 1.418(2)
C7 C8 1.404(2)
C8 C9 1.365(3)
C8 H8 0.9300
C9 C10 1.395(2)
C9 H9 0.9300
C10 C11 1.367(3)
C10 H10 0.9300
C11 H11 0.9300
C12 C13 1.381(2)
C12 C17 1.387(2)
C13 C14 1.382(2)
C13 H13 0.9300
C14 C15 1.369(3)
C14 H14 0.9300
C15 C16 1.374(3)
C15 H15 0.9300
C16 C17 1.377(2)
C16 H16 0.9300
C17 H17 0.9300
C18 C19 1.388(2)
C18 C23 1.388(3)
C19 C20 1.379(2)
C19 H19 0.9300
C20 C21 1.374(3)
C20 H20 0.9300
C21 C22 1.365(3)
C21 H21 0.9300
C22 C23 1.381(3)
C22 H22 0.9300
C23 H23 0.9300

loop_
_geom_hbond_atom_site_label_D
_geom_hbond_atom_site_label_H
_geom_hbond_atom_site_label_A
_geom_hbond_distance_DH
_geom_hbond_distance_HA
_geom_hbond_distance_DA
_geom_hbond_angle_DHA
C19 H19 N2 0.93 2.25 2.897(2) 125.7
C19 H19 N2 0.93 2.25 2.897(2) 125.7

loop_
_geom_torsion_atom_site_label_1
_geom_torsion_atom_site_label_2
_geom_torsion_atom_site_label_3
_geom_torsion_atom_site_label_4
_geom_torsion
C4 N1 C1 C2 -4.42(19)
C18 N1 C1 C2 -177.38(15)
N1 C1 C2 C3 5.28(19)
C1 C2 C3 C5 176.46(18)
C1 C2 C3 C4 -4.55(19)
C7 N2 C4 N1 -179.93(15)
C7 N2 C4 C3 -0.1(3)
C18 N1 C4 N2 -6.3(3)
C1 N1 C4 N2 -178.56(16)
C18 N1 C4 C3 173.84(16)
C1 N1 C4 C3 1.6(2)
C5 C3 C4 N2 1.3(3)
C2 C3 C4 N2 -177.83(17)
C5 C3 C4 N1 -178.87(15)
C2 C3 C4 N1 2.0(2)
C4 C3 C5 C6 -1.5(2)
C2 C3 C5 C6 177.42(17)
C4 C3 C5 C12 177.52(15)
C2 C3 C5 C12 -3.6(3)
C3 C5 C6 C11 -178.96(16)
C12 C5 C6 C11 2.0(3)
C3 C5 C6 C7 0.7(2)
C12 C5 C6 C7 -178.32(15)
C4 N2 C7 C8 178.46(16)
C4 N2 C7 C6 -0.8(3)
C11 C6 C7 N2 -179.85(16)
C5 C6 C7 N2 0.5(3)
C11 C6 C7 C8 0.9(3)
C5 C6 C7 C8 -178.72(16)
N2 C7 C8 C9 -179.73(17)
C6 C7 C8 C9 -0.5(3)
C7 C8 C9 C10 0.0(3)
C8 C9 C10 C11 -0.1(3)
C9 C10 C11 C6 0.6(3)
C7 C6 C11 C10 -1.0(3)
C5 C6 C11 C10 178.62(17)
C3 C5 C12 C13 -70.3(2)
C6 C5 C12 C13 108.6(2)
C3 C5 C12 C17 109.8(2)
C6 C5 C12 C17 -71.2(2)
C17 C12 C13 C14 -0.3(3)
C5 C12 C13 C14 179.89(17)
C12 C13 C14 C15 0.4(3)
C13 C14 C15 C16 -0.4(3)
C14 C15 C16 C17 0.3(3)
C15 C16 C17 C12 -0.2(3)
C13 C12 C17 C16 0.2(3)
C5 C12 C17 C16 -179.99(17)
C4 N1 C18 C19 9.5(3)
C1 N1 C18 C19 -178.90(17)
C4 N1 C18 C23 -171.21(17)
C1 N1 C18 C23 0.4(3)
C23 C18 C19 C20 1.0(3)
N1 C18 C19 C20 -179.70(18)
C18 C19 C20 C21 -1.1(3)
C19 C20 C21 C22 0.5(3)
C20 C21 C22 C23 0.2(3)
C21 C22 C23 C18 -0.2(3)
C19 C18 C23 C22 -0.4(3)
N1 C18 C23 C22 -179.67(18)
